data_7005648
loop_
_publ_author_name
'Konstantin V. Domasevitch'
'Il'ya A. Gural'skiy'
'Pavlo V. Solntsev'
'Eduard B. Rusanov'
'Harald Krautscheid'
'Judith A. K. Howard'
'Alexander N. Chernega'

_publ_section_title
;
 4,4'-Bipyridazine: a new twist for the synthesis of coordination
 polymers.
;
_journal_issue 29
_journal_name_full 'Dalton transactions (Cambridge, England : 2003)'
_journal_page_first 3140
_journal_page_last 3148
_journal_paper_doi 10.1039/b703911e
_journal_year 2007
_chemical_formula_moiety 'C16 H16 Cu N8 O2, O6 S2'
_chemical_formula_sum 'C16 H16 Cu N8 O8 S2'
_chemical_formula_weight 576.03
_chemical_name_common
;Copper(ii) Dithionate 1:2 Complex with 4,4'-Bipyridazine,
Dihydrate
;
_chemical_name_systematic
;
Copper(II) Dithionate 1:2 Complex with 4,4'-Bipyridazine, Dihydrate
;
_space_group_IT_number 33
_space_group_name_Hall 'P 2c -2n'
_space_group_name_H-M_alt 'P n a 21'
_symmetry_cell_setting orthorhombic
_symmetry_Int_Tables_number 33
_symmetry_space_group_name_Hall 'P 2c -2n'
_symmetry_space_group_name_H-M 'P n a 21'
_atom_sites_solution_hydrogens geom
_atom_sites_solution_primary direct
_atom_sites_solution_secondary difmap
_audit_creation_method SHELXL-97
_cell_angle_alpha 90.00
_cell_angle_beta 90.00
_cell_angle_gamma 90.00
_cell_formula_units_Z 4
_cell_length_a 15.1065(13)
_cell_length_b 11.8885(9)
_cell_length_c 11.0631(10)
_cell_measurement_reflns_used 8000
_cell_measurement_temperature 213(2)
_cell_measurement_theta_max 28.08
_cell_measurement_theta_min 2.51
_cell_volume 1986.9(3)
_computing_cell_refinement 'IPDS Software (Stoe&Cie, 2000)'
_computing_data_collection 'IPDS Software (Stoe&Cie, 2000)'
_computing_data_reduction 'IPDS Software (Stoe&Cie, 2000)'
_computing_molecular_graphics 'Diamond 2.1e (Brandenburg, 1999)'
_computing_publication_material 'WinGX 1.700.00 (Farrugia, 1999)'
_computing_structure_refinement 'SHELXL-97 (Sheldrick, 1997)'
_computing_structure_solution 'SHELXS-97 (Sheldrick, 1997)'
_diffrn_ambient_temperature 213(2)
_diffrn_measured_fraction_theta_full 0.996
_diffrn_measured_fraction_theta_max 0.996
_diffrn_measurement_device_type 'Stoe Imaging plate diffraction system'
_diffrn_measurement_method '\f oscillation scans'
_diffrn_radiation_monochromator graphite
_diffrn_radiation_source 'fine-focus sealed tube'
_diffrn_radiation_type MoK\a
_diffrn_radiation_wavelength 0.71073
_diffrn_reflns_av_R_equivalents 0.0465
_diffrn_reflns_av_sigmaI/netI 0.0458
_diffrn_reflns_limit_h_max 19
_diffrn_reflns_limit_h_min -19
_diffrn_reflns_limit_k_max 15
_diffrn_reflns_limit_k_min -15
_diffrn_reflns_limit_l_max 14
_diffrn_reflns_limit_l_min -14
_diffrn_reflns_number 14287
_diffrn_reflns_theta_full 28.08
_diffrn_reflns_theta_max 28.08
_diffrn_reflns_theta_min 2.51
_diffrn_standards_decay_% 0
_exptl_absorpt_coefficient_mu 1.380
_exptl_absorpt_correction_T_max 0.7893
_exptl_absorpt_correction_T_min 0.6950
_exptl_absorpt_correction_type refdelf
_exptl_absorpt_process_details 'DIFABS, (Walker & Stuart, 1983)'
_exptl_crystal_colour green
_exptl_crystal_density_diffrn 1.926
_exptl_crystal_density_method 'not measured'
_exptl_crystal_description prism
_exptl_crystal_F_000 1172
_exptl_crystal_size_max 0.26
_exptl_crystal_size_mid 0.18
_exptl_crystal_size_min 0.18
_refine_diff_density_max 0.788
_refine_diff_density_min -0.482
_refine_diff_density_rms 0.114
_refine_ls_abs_structure_details 'Flack H D (1983), Acta Cryst. A39, 876-881'
_refine_ls_abs_structure_Flack 0.38(2)
_refine_ls_extinction_method none
_refine_ls_goodness_of_fit_ref 1.048
_refine_ls_hydrogen_treatment constr
_refine_ls_matrix_type full
_refine_ls_number_parameters 317
_refine_ls_number_reflns 4759
_refine_ls_number_restraints 1
_refine_ls_restrained_S_all 1.048
_refine_ls_R_factor_all 0.0506
_refine_ls_R_factor_gt 0.0438
_refine_ls_shift/su_max 0.002
_refine_ls_shift/su_mean 0.000
_refine_ls_structure_factor_coef Fsqd
_refine_ls_weighting_details 'calc w=1/[\s^2^(Fo^2^)+(0.0506P)^2^+3.2575P] where P=(Fo^2^+2Fc^2^)/3'
_refine_ls_weighting_scheme calc
_refine_ls_wR_factor_gt 0.1053
_refine_ls_wR_factor_ref 0.1068
_reflns_number_gt 4051
_reflns_number_total 4759
_reflns_threshold_expression >2sigma(I)
_cod_data_source_file b703911e.txt
_cod_data_source_block (3)
_cod_depositor_comments
;
The following automatic conversions were performed:
'_symmetry_cell_setting' value 'Orthorhombic' changed to 'orthorhombic'
according to '/home/saulius/struct/CIF-dictionaries/cif_core.dic'
dictionary named 'cif_core.dic' version 2.4.1 from 2010-06-29.

Automatic conversion script
Id: cif_fix_enum 1527 2010-12-29 10:47:43Z saulius 
;
_cod_original_sg_symbol_Hall 'P 2c -2n '
_cod_original_sg_symbol_H-M 'Pna2(1) '
_cod_database_code 7005648

loop_
_symmetry_equiv_pos_as_xyz
'x, y, z'
'-x, -y, z+1/2'
'x+1/2, -y+1/2, z'
'-x+1/2, y+1/2, z+1/2'

loop_
_atom_site_label
_atom_site_type_symbol
_atom_site_fract_x
_atom_site_fract_y
_atom_site_fract_z
_atom_site_U_iso_or_equiv
_atom_site_adp_type
_atom_site_occupancy
_atom_site_symmetry_multiplicity
_atom_site_calc_flag
_atom_site_refinement_flags
_atom_site_disorder_assembly
_atom_site_disorder_group
Cu1 Cu 0.00115(3) -0.73686(3) 0.00486(8) 0.01312(11) Uani 1 1 d . . .
S1 S 0.02501(6) -0.30041(8) 0.00697(13) 0.0208(2) Uani 1 1 d . . .
S2 S 0.10899(7) -0.15727(8) -0.00838(11) 0.0229(2) Uani 1 1 d . . .
O1 O -0.0121(2) -0.5996(2) -0.1369(3) 0.0249(7) Uani 1 1 d . . .
H1 H -0.0050 -0.6242 -0.2091 0.037 Uiso 1 1 d . . .
H2 H 0.0229 -0.5444 -0.1249 0.037 Uiso 1 1 d . . .
O2 O 0.0112(2) -0.8792(3) 0.1603(3) 0.0241(7) Uani 1 1 d . . .
H3 H 0.0174 -0.9452 0.1314 0.036 Uiso 1 1 d . . .
H4 H -0.0331 -0.8782 0.2083 0.036 Uiso 1 1 d . . .
O3 O -0.0639(2) -0.2552(3) -0.0023(6) 0.0377(8) Uani 1 1 d . . .
O4 O 0.0502(3) -0.3727(3) -0.0925(3) 0.0279(8) Uani 1 1 d . . .
O5 O 0.0472(3) -0.3448(3) 0.1255(3) 0.0336(9) Uani 1 1 d . . .
O6 O 0.0882(3) -0.1100(3) -0.1257(3) 0.0394(10) Uani 1 1 d . . .
O7 O 0.1993(2) -0.1986(3) 0.0034(5) 0.0408(8) Uani 1 1 d . . .
O8 O 0.0808(3) -0.0865(3) 0.0918(4) 0.0369(9) Uani 1 1 d . . .
N1 N -0.0914(2) -0.8398(3) -0.0769(3) 0.0147(7) Uani 1 1 d . . .
N2 N -0.1559(3) -0.7896(3) -0.1393(4) 0.0237(8) Uani 1 1 d . . .
N3 N -0.4056(2) -1.1584(3) -0.3946(3) 0.0154(7) Uani 1 1 d . . .
N4 N -0.4085(3) -1.0463(3) -0.3962(4) 0.0272(9) Uani 1 1 d . . .
N5 N 0.0954(2) -0.6462(3) 0.0957(3) 0.0154(7) Uani 1 1 d . . .
N6 N 0.1437(2) -0.5731(3) 0.0326(3) 0.0200(8) Uani 1 1 d . . .
N7 N 0.4046(2) -0.3166(3) 0.4043(3) 0.0144(7) Uani 1 1 d . . .
N8 N 0.3335(2) -0.3552(3) 0.4625(3) 0.0160(7) Uani 1 1 d . . .
C1 C -0.0854(3) -0.9507(4) -0.0746(4) 0.0197(9) Uani 1 1 d . . .
H1A H -0.0374 -0.9845 -0.0309 0.024 Uiso 1 1 calc R . .
C2 C -0.1459(3) -1.0206(4) -0.1331(4) 0.0208(9) Uani 1 1 d . . .
H2A H -0.1407 -1.1010 -0.1280 0.025 Uiso 1 1 calc R . .
C3 C -0.2135(3) -0.9714(3) -0.1986(4) 0.0146(8) Uani 1 1 d . . .
C4 C -0.2139(3) -0.8528(4) -0.1985(5) 0.0241(9) Uani 1 1 d . . .
H4A H -0.2592 -0.8153 -0.2442 0.029 Uiso 1 1 calc R . .
C5 C -0.3451(3) -1.2103(4) -0.3304(4) 0.0216(9) Uani 1 1 d . . .
H5A H -0.3444 -1.2911 -0.3302 0.026 Uiso 1 1 calc R . .
C6 C -0.2824(3) -1.1535(4) -0.2630(5) 0.0265(10) Uani 1 1 d . . .
H6A H -0.2404 -1.1942 -0.2148 0.032 Uiso 1 1 calc R . .
C7 C -0.2810(3) -1.0369(3) -0.2658(4) 0.0151(8) Uani 1 1 d . . .
C8 C -0.3472(3) -0.9863(4) -0.3349(5) 0.0245(10) Uani 1 1 d . . .
H8A H -0.3493 -0.9057 -0.3391 0.029 Uiso 1 1 calc R . .
C9 C 0.1030(3) -0.6527(4) 0.2155(4) 0.0213(9) Uani 1 1 d . . .
H9A H 0.0656 -0.7040 0.2588 0.026 Uiso 1 1 calc R . .
C10 C 0.1635(3) -0.5873(4) 0.2803(4) 0.0195(9) Uani 1 1 d . . .
H10A H 0.1702 -0.5960 0.3661 0.023 Uiso 1 1 calc R . .
C11 C 0.2140(3) -0.5090(3) 0.2163(4) 0.0175(8) Uani 1 1 d . . .
C12 C 0.1985(3) -0.5051(4) 0.0915(4) 0.0223(9) Uani 1 1 d . . .
H12A H 0.2296 -0.4493 0.0453 0.027 Uiso 1 1 calc R . .
C13 C 0.4132(3) -0.3302(4) 0.2857(4) 0.0197(9) Uani 1 1 d . . .
H13A H 0.4632 -0.2974 0.2454 0.024 Uiso 1 1 calc R . .
C14 C 0.3518(3) -0.3907(4) 0.2181(4) 0.0179(8) Uani 1 1 d . . .
H14A H 0.3593 -0.4002 0.1325 0.021 Uiso 1 1 calc R . .
C15 C 0.2801(3) -0.4366(3) 0.2770(4) 0.0143(8) Uani 1 1 d . . .
C16 C 0.2736(3) -0.4131(4) 0.4010(4) 0.0171(8) Uani 1 1 d . . .
H16A H 0.2228 -0.4407 0.4438 0.021 Uiso 1 1 calc R . .

loop_
_atom_site_aniso_label
_atom_site_aniso_U_11
_atom_site_aniso_U_22
_atom_site_aniso_U_33
_atom_site_aniso_U_23
_atom_site_aniso_U_13
_atom_site_aniso_U_12
Cu1 0.00913(17) 0.01543(19) 0.01479(19) -0.0079(3) 0.0001(2) 0.00010(15)
S1 0.0236(4) 0.0209(4) 0.0177(4) -0.0023(6) 0.0023(6) -0.0016(3)
S2 0.0298(5) 0.0190(4) 0.0199(5) 0.0005(5) -0.0032(5) -0.0037(4)
O1 0.044(2) 0.0125(14) 0.0180(16) 0.0005(11) -0.0103(14) -0.0039(13)
O2 0.0313(18) 0.0170(14) 0.0239(17) 0.0008(12) 0.0069(14) 0.0066(13)
O3 0.0232(14) 0.0436(18) 0.046(2) -0.007(2) 0.006(2) 0.0028(13)
O4 0.040(2) 0.0227(17) 0.0208(18) -0.0032(14) 0.0056(16) -0.0030(15)
O5 0.053(2) 0.030(2) 0.0180(18) 0.0033(15) 0.0073(16) -0.0025(18)
O6 0.062(3) 0.0300(19) 0.0268(19) 0.0101(16) -0.0071(19) -0.0101(19)
O7 0.0279(16) 0.0475(19) 0.047(2) -0.007(3) -0.003(3) -0.0047(14)
O8 0.056(2) 0.0200(18) 0.035(2) -0.0091(16) -0.0131(19) 0.0002(17)
N1 0.0114(16) 0.0188(16) 0.0139(16) -0.0057(13) -0.0027(13) -0.0015(13)
N2 0.0218(19) 0.0199(19) 0.029(2) -0.0033(16) -0.0112(16) -0.0010(15)
N3 0.0107(16) 0.0173(16) 0.0183(18) -0.0055(14) 0.0003(13) -0.0013(12)
N4 0.0225(19) 0.0224(19) 0.037(2) -0.0067(18) -0.0115(18) 0.0017(15)
N5 0.0135(17) 0.0173(17) 0.0154(17) -0.0021(14) 0.0010(13) -0.0009(13)
N6 0.0225(17) 0.0236(17) 0.0139(19) -0.0005(13) -0.0026(13) -0.0081(14)
N7 0.0096(16) 0.0176(17) 0.0161(17) -0.0045(13) 0.0011(13) 0.0009(12)
N8 0.0137(15) 0.0196(17) 0.0148(16) -0.0040(13) -0.0003(12) -0.0023(13)
C1 0.017(2) 0.020(2) 0.022(2) -0.0026(17) -0.0027(17) 0.0025(16)
C2 0.023(2) 0.0140(19) 0.026(2) -0.0013(18) -0.0054(18) 0.0014(16)
C3 0.0135(19) 0.0188(19) 0.0116(19) -0.0022(16) 0.0005(15) 0.0013(15)
C4 0.021(2) 0.019(2) 0.032(3) -0.0012(19) -0.008(2) -0.0025(17)
C5 0.025(2) 0.013(2) 0.027(2) -0.0018(17) -0.0075(18) -0.0020(16)
C6 0.025(2) 0.018(2) 0.037(3) -0.0026(19) -0.012(2) -0.0007(18)
C7 0.016(2) 0.0175(19) 0.012(2) -0.0058(15) 0.0007(17) -0.0045(16)
C8 0.026(2) 0.018(2) 0.030(2) -0.0052(19) -0.008(2) -0.0024(17)
C9 0.022(2) 0.021(2) 0.020(2) -0.0014(18) 0.0006(17) -0.0069(17)
C10 0.022(2) 0.020(2) 0.016(2) -0.0016(16) -0.0041(17) -0.0063(16)
C11 0.013(2) 0.0163(19) 0.023(2) -0.0027(17) -0.0037(17) 0.0027(15)
C12 0.026(2) 0.024(2) 0.016(2) -0.0038(17) -0.0018(18) -0.0070(18)
C13 0.0182(19) 0.022(2) 0.018(2) 0.0017(17) 0.0001(16) -0.0055(16)
C14 0.021(2) 0.022(2) 0.0112(18) -0.0045(16) 0.0019(16) -0.0018(16)
C15 0.0135(19) 0.0150(19) 0.015(2) -0.0026(15) -0.0017(16) 0.0011(15)
C16 0.0149(19) 0.024(2) 0.013(2) -0.0034(16) 0.0013(15) -0.0040(16)

loop_
_atom_type_symbol
_atom_type_description
_atom_type_scat_dispersion_real
_atom_type_scat_dispersion_imag
_atom_type_scat_source
C C 0.0033 0.0016 'International Tables Vol C Tables 4.2.6.8 and 6.1.1.4'
H H 0.0000 0.0000 'International Tables Vol C Tables 4.2.6.8 and 6.1.1.4'
N N 0.0061 0.0033 'International Tables Vol C Tables 4.2.6.8 and 6.1.1.4'
O O 0.0106 0.0060 'International Tables Vol C Tables 4.2.6.8 and 6.1.1.4'
S S 0.1246 0.1234 'International Tables Vol C Tables 4.2.6.8 and 6.1.1.4'
Cu Cu 0.3201 1.2651 'International Tables Vol C Tables 4.2.6.8 and 6.1.1.4'

loop_
_geom_angle_atom_site_label_1
_geom_angle_atom_site_label_2
_geom_angle_atom_site_label_3
_geom_angle
_geom_angle_site_symmetry_1
_geom_angle_site_symmetry_3
_geom_angle_publ_flag
N7 Cu1 N3 179.34(14) 4_544 4_455 ?
N7 Cu1 N5 91.55(13) 4_544 . ?
N3 Cu1 N5 89.06(14) 4_455 . ?
N7 Cu1 N1 87.62(14) 4_544 . ?
N3 Cu1 N1 91.75(13) 4_455 . ?
N5 Cu1 N1 175.06(15) . . ?
N7 Cu1 O1 91.06(14) 4_544 . ?
N3 Cu1 O1 89.18(14) 4_455 . ?
N5 Cu1 O1 91.25(13) . . ?
N1 Cu1 O1 93.64(13) . . ?
N7 Cu1 O2 91.09(13) 4_544 . ?
N3 Cu1 O2 88.67(13) 4_455 . ?
N5 Cu1 O2 88.61(13) . . ?
N1 Cu1 O2 86.54(13) . . ?
O1 Cu1 O2 177.85(13) . . ?
O4 S1 O3 114.2(3) . . ?
O4 S1 O5 114.2(2) . . ?
O3 S1 O5 114.3(3) . . ?
O4 S1 S2 104.90(16) . . ?
O3 S1 S2 104.49(15) . . ?
O5 S1 S2 103.01(18) . . ?
O6 S2 O8 113.3(2) . . ?
O6 S2 O7 114.4(3) . . ?
O8 S2 O7 113.7(3) . . ?
O6 S2 S1 104.61(18) . . ?
O8 S2 S1 103.11(18) . . ?
O7 S2 S1 106.36(15) . . ?
Cu1 O1 H1 112.8 . . ?
Cu1 O1 H2 113.0 . . ?
H1 O1 H2 109.3 . . ?
Cu1 O2 H3 112.6 . . ?
Cu1 O2 H4 112.6 . . ?
H3 O2 H4 109.3 . . ?
C1 N1 N2 120.4(4) . . ?
C1 N1 Cu1 122.4(3) . . ?
N2 N1 Cu1 117.1(3) . . ?
C4 N2 N1 118.9(4) . . ?
C5 N3 N4 120.1(4) . . ?
C5 N3 Cu1 124.8(3) . 4_444 ?
N4 N3 Cu1 115.1(3) . 4_444 ?
N3 N4 C8 119.9(4) . . ?
N6 N5 C9 120.7(4) . . ?
N6 N5 Cu1 117.9(3) . . ?
C9 N5 Cu1 121.2(3) . . ?
C12 N6 N5 118.8(4) . . ?
C13 N7 N8 120.9(3) . . ?
C13 N7 Cu1 121.8(3) . 4 ?
N8 N7 Cu1 117.3(3) . 4 ?
C16 N8 N7 118.7(3) . . ?
N1 C1 C2 122.7(4) . . ?
N1 C1 H1A 118.7 . . ?
C2 C1 H1A 118.7 . . ?
C3 C2 C1 118.4(4) . . ?
C3 C2 H2A 120.8 . . ?
C1 C2 H2A 120.8 . . ?
C2 C3 C4 115.2(4) . . ?
C2 C3 C7 123.3(3) . . ?
C4 C3 C7 121.5(4) . . ?
N2 C4 C3 124.3(4) . . ?
N2 C4 H4A 117.8 . . ?
C3 C4 H4A 117.8 . . ?
N3 C5 C6 122.6(4) . . ?
N3 C5 H5A 118.7 . . ?
C6 C5 H5A 118.7 . . ?
C5 C6 C7 119.2(4) . . ?
C5 C6 H6A 120.4 . . ?
C7 C6 H6A 120.4 . . ?
C6 C7 C8 115.6(4) . . ?
C6 C7 C3 121.6(4) . . ?
C8 C7 C3 122.8(4) . . ?
N4 C8 C7 122.6(4) . . ?
N4 C8 H8A 118.7 . . ?
C7 C8 H8A 118.7 . . ?
N5 C9 C10 122.3(4) . . ?
N5 C9 H9A 118.8 . . ?
C10 C9 H9A 118.8 . . ?
C11 C10 C9 117.9(4) . . ?
C11 C10 H10A 121.1 . . ?
C9 C10 H10A 121.1 . . ?
C10 C11 C12 115.5(4) . . ?
C10 C11 C15 121.7(4) . . ?
C12 C11 C15 122.7(4) . . ?
N6 C12 C11 124.6(4) . . ?
N6 C12 H12A 117.7 . . ?
C11 C12 H12A 117.7 . . ?
N7 C13 C14 121.9(4) . . ?
N7 C13 H13A 119.0 . . ?
C14 C13 H13A 119.0 . . ?
C15 C14 C13 118.4(4) . . ?
C15 C14 H14A 120.8 . . ?
C13 C14 H14A 120.8 . . ?
C14 C15 C16 116.0(4) . . ?
C14 C15 C11 123.1(4) . . ?
C16 C15 C11 120.8(4) . . ?
N8 C16 C15 123.9(4) . . ?
N8 C16 H16A 118.0 . . ?
C15 C16 H16A 118.0 . . ?

loop_
_geom_bond_atom_site_label_1
_geom_bond_atom_site_label_2
_geom_bond_distance
_geom_bond_site_symmetry_2
_geom_bond_publ_flag
Cu1 N7 2.041(3) 4_544 ?
Cu1 N3 2.047(3) 4_455 ?
Cu1 N5 2.049(3) . ?
Cu1 N1 2.067(3) . ?
Cu1 O1 2.272(3) . ?
Cu1 O2 2.417(3) . ?
S1 O4 1.447(4) . ?
S1 O3 1.450(3) . ?
S1 O5 1.452(4) . ?
S1 S2 2.1294(14) . ?
S2 O6 1.449(4) . ?
S2 O8 1.455(4) . ?
S2 O7 1.456(3) . ?
O1 H1 0.8573 . ?
O1 H2 0.8535 . ?
O2 H3 0.8532 . ?
O2 H4 0.8545 . ?
N1 C1 1.322(6) . ?
N1 N2 1.334(5) . ?
N2 C4 1.328(6) . ?
N3 C5 1.312(6) . ?
N3 N4 1.333(5) . ?
N3 Cu1 2.047(3) 4_444 ?
N4 C8 1.351(6) . ?
N5 N6 1.332(5) . ?
N5 C9 1.332(6) . ?
N6 C12 1.327(5) . ?
N7 C13 1.328(5) . ?
N7 N8 1.334(5) . ?
N7 Cu1 2.041(3) 4 ?
N8 C16 1.324(5) . ?
C1 C2 1.395(6) . ?
C1 H1A 0.9600 . ?
C2 C3 1.382(6) . ?
C2 H2A 0.9600 . ?
C3 C4 1.411(6) . ?
C3 C7 1.483(5) . ?
C4 H4A 0.9600 . ?
C5 C6 1.382(6) . ?
C5 H5A 0.9600 . ?
C6 C7 1.386(6) . ?
C6 H6A 0.9600 . ?
C7 C8 1.395(7) . ?
C8 H8A 0.9600 . ?
C9 C10 1.397(6) . ?
C9 H9A 0.9600 . ?
C10 C11 1.396(6) . ?
C10 H10A 0.9600 . ?
C11 C12 1.401(6) . ?
C11 C15 1.480(6) . ?
C12 H12A 0.9600 . ?
C13 C14 1.391(6) . ?
C13 H13A 0.9600 . ?
C14 C15 1.376(6) . ?
C14 H14A 0.9600 . ?
C15 C16 1.404(5) . ?
C16 H16A 0.9600 . ?

loop_
_geom_torsion_atom_site_label_1
_geom_torsion_atom_site_label_2
_geom_torsion_atom_site_label_3
_geom_torsion_atom_site_label_4
_geom_torsion
_geom_torsion_site_symmetry_1
_geom_torsion_site_symmetry_2
_geom_torsion_site_symmetry_3
_geom_torsion_site_symmetry_4
_geom_torsion_publ_flag
O4 S1 S2 O6 60.6(3) . . . . ?
O3 S1 S2 O6 -59.8(3) . . . . ?
O5 S1 S2 O6 -179.6(3) . . . . ?
O4 S1 S2 O8 179.3(2) . . . . ?
O3 S1 S2 O8 58.8(3) . . . . ?
O5 S1 S2 O8 -60.9(2) . . . . ?
O4 S1 S2 O7 -60.9(3) . . . . ?
O3 S1 S2 O7 178.7(4) . . . . ?
O5 S1 S2 O7 58.9(3) . . . . ?
N7 Cu1 N1 C1 55.5(4) 4_544 . . . ?
N3 Cu1 N1 C1 -124.3(4) 4_455 . . . ?
O1 Cu1 N1 C1 146.4(4) . . . . ?
O2 Cu1 N1 C1 -35.8(4) . . . . ?
N7 Cu1 N1 N2 -120.7(3) 4_544 . . . ?
N3 Cu1 N1 N2 59.5(3) 4_455 . . . ?
O1 Cu1 N1 N2 -29.8(3) . . . . ?
O2 Cu1 N1 N2 148.1(3) . . . . ?
C1 N1 N2 C4 0.2(7) . . . . ?
Cu1 N1 N2 C4 176.5(4) . . . . ?
C5 N3 N4 C8 2.3(7) . . . . ?
Cu1 N3 N4 C8 -178.5(4) 4_444 . . . ?
N7 Cu1 N5 N6 64.7(3) 4_544 . . . ?
N3 Cu1 N5 N6 -115.6(3) 4_455 . . . ?
O1 Cu1 N5 N6 -26.4(3) . . . . ?
O2 Cu1 N5 N6 155.7(3) . . . . ?
N7 Cu1 N5 C9 -121.1(4) 4_544 . . . ?
N3 Cu1 N5 C9 58.7(3) 4_455 . . . ?
O1 Cu1 N5 C9 147.8(3) . . . . ?
O2 Cu1 N5 C9 -30.0(3) . . . . ?
C9 N5 N6 C12 -1.4(6) . . . . ?
Cu1 N5 N6 C12 172.9(3) . . . . ?
C13 N7 N8 C16 3.8(6) . . . . ?
Cu1 N7 N8 C16 -176.0(3) 4 . . . ?
N2 N1 C1 C2 -1.7(7) . . . . ?
Cu1 N1 C1 C2 -177.7(3) . . . . ?
N1 C1 C2 C3 1.7(7) . . . . ?
C1 C2 C3 C4 -0.3(6) . . . . ?
C1 C2 C3 C7 179.2(4) . . . . ?
N1 N2 C4 C3 1.2(8) . . . . ?
C2 C3 C4 N2 -1.1(7) . . . . ?
C7 C3 C4 N2 179.3(4) . . . . ?
N4 N3 C5 C6 -0.3(7) . . . . ?
Cu1 N3 C5 C6 -179.4(4) 4_444 . . . ?
N3 C5 C6 C7 -2.2(8) . . . . ?
C5 C6 C7 C8 2.5(7) . . . . ?
C5 C6 C7 C3 -178.0(4) . . . . ?
C2 C3 C7 C6 2.7(6) . . . . ?
C4 C3 C7 C6 -177.9(5) . . . . ?
C2 C3 C7 C8 -177.8(5) . . . . ?
C4 C3 C7 C8 1.6(6) . . . . ?
N3 N4 C8 C7 -1.9(8) . . . . ?
C6 C7 C8 N4 -0.6(7) . . . . ?
C3 C7 C8 N4 179.9(4) . . . . ?
N6 N5 C9 C10 -2.4(7) . . . . ?
Cu1 N5 C9 C10 -176.5(3) . . . . ?
N5 C9 C10 C11 3.3(7) . . . . ?
C9 C10 C11 C12 -0.4(6) . . . . ?
C9 C10 C11 C15 -179.6(4) . . . . ?
N5 N6 C12 C11 4.4(7) . . . . ?
C10 C11 C12 N6 -3.4(7) . . . . ?
C15 C11 C12 N6 175.7(4) . . . . ?
N8 N7 C13 C14 -4.0(6) . . . . ?
Cu1 N7 C13 C14 175.8(3) 4 . . . ?
N7 C13 C14 C15 0.5(7) . . . . ?
C13 C14 C15 C16 2.9(6) . . . . ?
C13 C14 C15 C11 -175.7(4) . . . . ?
C10 C11 C15 C14 155.2(4) . . . . ?
C12 C11 C15 C14 -23.9(6) . . . . ?
C10 C11 C15 C16 -23.3(6) . . . . ?
C12 C11 C15 C16 157.6(4) . . . . ?
N7 N8 C16 C15 -0.2(6) . . . . ?
C14 C15 C16 N8 -3.1(6) . . . . ?
C11 C15 C16 N8 175.5(4) . . . . ?
